data_1516108
loop_
_publ_author_name
'Adams, Christopher S.'
'Grigg, R. David'
'Schomaker, Jennifer M.'

_publ_section_title
;
 Complete stereodivergence in the synthesis of 2-amino-1,3-diols from
 allenes
;
_journal_issue 8
_journal_name_full 'Chemical Science'
_journal_page_first 3046
_journal_paper_doi 10.1039/c4sc01214c
_journal_volume 5
_journal_year 2014
_chemical_absolute_configuration unk
_chemical_compound_source 'Schomaker Lab CSA5062'
_chemical_formula_moiety 'C20 H31 N O6 S Si'
_chemical_formula_sum 'C20 H31 N O6 S Si'
_chemical_formula_weight 441.61
_chemical_melting_point ?
_chemical_name_common 'not specified'
_chemical_name_systematic
'5-((tert-butyldimethylsilyl)oxy)-6-phenethyl-tetrahydrooxazolo[3,4-c][1,2,3]oxathiazepin-8(3H)-one 1,1-dioxide'
_chemical_properties_physical air-stable
_space_group_IT_number 2
_symmetry_cell_setting triclinic
_symmetry_Int_Tables_number 2
_symmetry_space_group_name_Hall '-P 1'
_symmetry_space_group_name_H-M 'P -1'
_atom_sites_solution_hydrogens geom
_atom_sites_solution_primary direct
_atom_sites_solution_secondary difmap
_audit_creation_method SHELXL-97
_cell_angle_alpha 87.850(13)
_cell_angle_beta 81.980(7)
_cell_angle_gamma 89.975(11)
_cell_formula_units_Z 2
_cell_length_a 7.248(3)
_cell_length_b 12.231(4)
_cell_length_c 12.439(4)
_cell_measurement_reflns_used 9196
_cell_measurement_temperature 200(1)
_cell_measurement_theta_max 28.5824
_cell_measurement_theta_min 2.3035
_cell_volume 1091.2(7)
_computing_cell_refinement 'Bruker XSCANS'
_computing_data_collection 'APEX2 Ver. 2013.2-0 (Bruker-AXS, 2013)'
_computing_data_reduction 'SAINT+ Ver. 8.30C (Bruker-AXS, 2013)'
_computing_molecular_graphics 'SHELXTL (Sheldrick, 1997-2013)'
_computing_publication_material 'SHELXTL (Sheldrick, 1997-2013)'
_computing_structure_refinement 'SHELXTL (Sheldrick, 1997-2013)'
_computing_structure_solution 'SHELXTL (Sheldrick, 1997-2013)'
_diffrn_ambient_temperature 200(1)
_diffrn_detector_area_resol_mean 7.9
_diffrn_measured_fraction_theta_full 0.995
_diffrn_measured_fraction_theta_max 0.995
_diffrn_measurement_device_type 'Bruker SMART APEX2 area detector'
_diffrn_measurement_method '0.5\% \w and 0.5\% \f scans'
_diffrn_radiation_monochromator 'mirror optics'
_diffrn_radiation_probe x-ray
_diffrn_radiation_type MoK\a
_diffrn_radiation_wavelength 0.71073
_diffrn_reflns_av_R_equivalents 0.0433
_diffrn_reflns_av_sigmaI/netI 0.0313
_diffrn_reflns_limit_h_max 9
_diffrn_reflns_limit_h_min -9
_diffrn_reflns_limit_k_max 16
_diffrn_reflns_limit_k_min -16
_diffrn_reflns_limit_l_max 16
_diffrn_reflns_limit_l_min -16
_diffrn_reflns_number 27763
_diffrn_reflns_theta_full 28.64
_diffrn_reflns_theta_max 28.64
_diffrn_reflns_theta_min 1.65
_diffrn_source 'microfocus sealed X-ray tube'
_diffrn_source_type 'Incoatec I\ms'
_exptl_absorpt_coefficient_mu 0.239
_exptl_absorpt_correction_type none
_exptl_crystal_colour colourless
_exptl_crystal_density_diffrn 1.344
_exptl_crystal_density_meas ?
_exptl_crystal_density_method 'not measured'
_exptl_crystal_description block
_exptl_crystal_F_000 472
_exptl_crystal_recrystallization_method 'slow evaporation acetonitril'
_exptl_crystal_size_max 0.403
_exptl_crystal_size_mid 0.125
_exptl_crystal_size_min 0.032
_refine_diff_density_max 0.390
_refine_diff_density_min -0.434
_refine_diff_density_rms 0.057
_refine_ls_extinction_method none
_refine_ls_goodness_of_fit_ref 1.047
_refine_ls_hydrogen_treatment mixed
_refine_ls_matrix_type full
_refine_ls_number_parameters 262
_refine_ls_number_reflns 5586
_refine_ls_number_restraints 0
_refine_ls_restrained_S_all 1.047
_refine_ls_R_factor_all 0.0424
_refine_ls_R_factor_gt 0.0341
_refine_ls_shift/su_max 0.001
_refine_ls_shift/su_mean 0.000
_refine_ls_structure_factor_coef Fsqd
_refine_ls_weighting_details 'calc w=1/[\s^2^(Fo^2^)+(0.0324P)^2^+0.7953P] where P=(Fo^2^+2Fc^2^)/3'
_refine_ls_weighting_scheme calc
_refine_ls_wR_factor_gt 0.0830
_refine_ls_wR_factor_ref 0.0879
_reflns_number_gt 4757
_reflns_number_total 5586
_reflns_threshold_expression >2sigma(I)
_cod_data_source_file c4sc01214c5.cif
_cod_data_source_block shelxl
_cod_depositor_comments
;
The following automatic conversions were performed:

'_chemical_melting_point' value 'not measured' was changed to '?' -
the value is undefined or not given.

'_diffrn_radiation_probe' value
'X-ray' changed to 'x-ray' according to
/usr/data/users/saulius/crontab/automatic-downloads/rss-feeds/RSC/lib/dictionaries/cif_core.dic
dictionary named 'cif_core.dic' version 2.4.2 from 2011-04-26.

Automatic conversion script
Id: cif_fix_values 2281 2013-09-26 08:29:07Z andrius 

 Adding full bibliography for 1516107--1516109.cif.

The following automatic conversions were performed:

'_exptl_crystal_density_meas' value 'not measured' was changed to '?'
- the value is perceived as not measured.

Automatic conversion script
Id: cif_fix_values 3008 2015-01-20 13:52:24Z robertas 
;
_cod_original_cell_volume 1091.1(7)
_cod_database_code 1516108

loop_
_symmetry_equiv_pos_as_xyz
'x, y, z'
'-x, -y, -z'

loop_
_atom_site_label
_atom_site_type_symbol
_atom_site_fract_x
_atom_site_fract_y
_atom_site_fract_z
_atom_site_U_iso_or_equiv
_atom_site_adp_type
_atom_site_occupancy
_atom_site_symmetry_multiplicity
_atom_site_calc_flag
_atom_site_refinement_flags
S1 S 0.79156(4) 0.93688(3) 0.14940(3) 0.01060(8) Uani 1 1 d .
Si Si 1.16372(5) 0.75147(3) 0.42061(3) 0.01091(9) Uani 1 1 d .
O4 O 1.09536(13) 0.79027(8) 0.30287(8) 0.01156(19) Uani 1 1 d .
O6 O 0.63231(13) 0.71376(8) 0.20194(9) 0.0158(2) Uani 1 1 d .
O2 O 0.69249(14) 0.95823(9) 0.06006(9) 0.0162(2) Uani 1 1 d .
O5 O 0.90880(13) 0.63495(8) 0.14985(8) 0.0129(2) Uani 1 1 d .
N1 N 0.89529(15) 0.81605(9) 0.13461(9) 0.0103(2) Uani 1 1 d .
O3 O 0.96512(13) 1.01306(8) 0.13065(8) 0.0124(2) Uani 1 1 d .
O1 O 0.69682(14) 0.94323(8) 0.25697(8) 0.0159(2) Uani 1 1 d .
C6 C 1.24066(18) 0.60000(11) 0.11889(11) 0.0119(3) Uani 1 1 d .
H6A H 1.2453 0.6041 0.1962 0.014 Uiso 1 1 calc R
H6B H 1.3589 0.6265 0.0806 0.014 Uiso 1 1 calc R
C2 C 1.24727(18) 0.94807(11) 0.20101(11) 0.0116(3) Uani 1 1 d .
H2A H 1.3270 0.9615 0.2557 0.014 Uiso 1 1 calc R
H2B H 1.3170 0.9683 0.1307 0.014 Uiso 1 1 calc R
C20 C 0.79485(18) 0.72100(11) 0.16679(11) 0.0114(3) Uani 1 1 d .
C7 C 1.21276(19) 0.48079(11) 0.09149(12) 0.0135(3) Uani 1 1 d .
H7A H 1.0942 0.4552 0.1300 0.016 Uiso 1 1 calc R
H7B H 1.2059 0.4778 0.0143 0.016 Uiso 1 1 calc R
C14 C 1.2909(2) 0.61933(12) 0.41029(12) 0.0173(3) Uani 1 1 d .
H14A H 1.2127 0.5644 0.3866 0.026 Uiso 1 1 calc R
H14B H 1.3235 0.5974 0.4801 0.026 Uiso 1 1 calc R
H14C H 1.4022 0.6280 0.3589 0.026 Uiso 1 1 calc R
C4 C 1.09742(17) 0.79514(11) 0.11045(11) 0.0097(2) Uani 1 1 d .
H4 H 1.1492 0.8358 0.0437 0.012 Uiso 1 1 calc R
C3 C 1.20373(18) 0.82550(11) 0.20380(11) 0.0100(2) Uani 1 1 d .
H3 H 1.3217 0.7855 0.1964 0.012 Uiso 1 1 calc R
C8 C 1.36381(19) 0.40348(11) 0.11935(11) 0.0121(3) Uani 1 1 d .
C10 C 1.4877(2) 0.21892(12) 0.11891(13) 0.0175(3) Uani 1 1 d .
H10 H 1.4796 0.1462 0.1006 0.021 Uiso 1 1 calc R
C19 C 0.9360(2) 0.73802(12) 0.51409(11) 0.0142(3) Uani 1 1 d .
C5 C 1.08644(18) 0.67210(11) 0.08817(11) 0.0109(3) Uani 1 1 d .
H5 H 1.0797 0.6646 0.0107 0.013 Uiso 1 1 calc R
C13 C 1.5122(2) 0.43667(12) 0.17039(12) 0.0151(3) Uani 1 1 d .
H13 H 1.5225 0.5097 0.1872 0.018 Uiso 1 1 calc R
C1 C 1.07979(19) 1.02116(11) 0.22023(12) 0.0137(3) Uani 1 1 d .
H1A H 1.0054 0.9999 0.2888 0.016 Uiso 1 1 calc R
H1B H 1.1202 1.0963 0.2245 0.016 Uiso 1 1 calc R
C9 C 1.3542(2) 0.29316(11) 0.09384(12) 0.0143(3) Uani 1 1 d .
H9 H 1.2564 0.2693 0.0594 0.017 Uiso 1 1 calc R
C11 C 1.6334(2) 0.25294(13) 0.17133(13) 0.0206(3) Uani 1 1 d .
H11 H 1.7221 0.2031 0.1894 0.025 Uiso 1 1 calc R
C18 C 0.8429(2) 0.85037(13) 0.52701(13) 0.0190(3) Uani 1 1 d .
H18A H 0.9246 0.8998 0.5559 0.028 Uiso 1 1 calc R
H18B H 0.7282 0.8431 0.5757 0.028 Uiso 1 1 calc R
H18C H 0.8177 0.8785 0.4575 0.028 Uiso 1 1 calc R
C17 C 0.9715(2) 0.69261(14) 0.62640(12) 0.0210(3) Uani 1 1 d .
H17A H 1.0296 0.6222 0.6189 0.031 Uiso 1 1 calc R
H17B H 0.8552 0.6854 0.6736 0.031 Uiso 1 1 calc R
H17C H 1.0519 0.7418 0.6567 0.031 Uiso 1 1 calc R
C15 C 1.3223(2) 0.85392(13) 0.46693(13) 0.0190(3) Uani 1 1 d .
H15A H 1.2608 0.9234 0.4731 0.028 Uiso 1 1 calc R
H15B H 1.4334 0.8609 0.4152 0.028 Uiso 1 1 calc R
H15C H 1.3545 0.8303 0.5364 0.028 Uiso 1 1 calc R
C16 C 0.8035(2) 0.66047(13) 0.46771(13) 0.0206(3) Uani 1 1 d .
H16A H 0.8602 0.5898 0.4592 0.031 Uiso 1 1 calc R
H16B H 0.7785 0.6893 0.3983 0.031 Uiso 1 1 calc R
H16C H 0.6888 0.6538 0.5165 0.031 Uiso 1 1 calc R
C12 C 1.6452(2) 0.36209(13) 0.19657(13) 0.0199(3) Uani 1 1 d .
H12 H 1.7430 0.3855 0.2313 0.024 Uiso 1 1 calc R

loop_
_atom_site_aniso_label
_atom_site_aniso_U_11
_atom_site_aniso_U_22
_atom_site_aniso_U_33
_atom_site_aniso_U_23
_atom_site_aniso_U_13
_atom_site_aniso_U_12
S1 0.00849(15) 0.01062(15) 0.01250(16) 0.00018(12) -0.00092(11) 0.00167(11)
Si 0.01165(17) 0.01054(18) 0.01084(18) 0.00041(14) -0.00286(13) -0.00093(13)
O4 0.0117(4) 0.0125(5) 0.0103(5) 0.0017(4) -0.0013(3) -0.0021(3)
O6 0.0092(4) 0.0165(5) 0.0215(5) -0.0002(4) -0.0015(4) -0.0018(4)
O2 0.0134(5) 0.0177(5) 0.0181(5) 0.0023(4) -0.0058(4) 0.0027(4)
O5 0.0095(4) 0.0105(5) 0.0185(5) -0.0015(4) -0.0009(4) -0.0011(3)
N1 0.0066(5) 0.0093(5) 0.0151(6) -0.0002(4) -0.0015(4) 0.0011(4)
O3 0.0118(4) 0.0110(5) 0.0143(5) 0.0019(4) -0.0024(4) -0.0008(3)
O1 0.0145(5) 0.0164(5) 0.0157(5) -0.0026(4) 0.0025(4) 0.0008(4)
C6 0.0110(6) 0.0100(6) 0.0148(7) -0.0016(5) -0.0023(5) 0.0012(5)
C2 0.0110(6) 0.0098(6) 0.0144(7) 0.0006(5) -0.0034(5) -0.0025(5)
C20 0.0117(6) 0.0113(6) 0.0118(6) -0.0003(5) -0.0043(5) -0.0002(5)
C7 0.0132(6) 0.0104(6) 0.0175(7) -0.0029(5) -0.0038(5) 0.0002(5)
C14 0.0195(7) 0.0155(7) 0.0164(7) 0.0025(6) -0.0019(5) 0.0025(5)
C4 0.0072(6) 0.0105(6) 0.0110(6) -0.0004(5) -0.0005(4) 0.0013(4)
C3 0.0083(6) 0.0103(6) 0.0111(6) 0.0008(5) -0.0010(5) -0.0006(4)
C8 0.0130(6) 0.0108(6) 0.0118(6) -0.0004(5) 0.0013(5) 0.0006(5)
C10 0.0209(7) 0.0090(6) 0.0215(8) -0.0013(5) 0.0011(6) 0.0004(5)
C19 0.0148(6) 0.0170(7) 0.0105(6) 0.0006(5) -0.0017(5) -0.0006(5)
C5 0.0095(6) 0.0105(6) 0.0125(6) -0.0011(5) -0.0005(5) -0.0006(5)
C13 0.0153(6) 0.0116(6) 0.0190(7) -0.0032(5) -0.0034(5) 0.0014(5)
C1 0.0145(6) 0.0111(6) 0.0161(7) -0.0018(5) -0.0047(5) -0.0008(5)
C9 0.0150(6) 0.0114(6) 0.0163(7) -0.0022(5) -0.0008(5) -0.0024(5)
C11 0.0196(7) 0.0156(7) 0.0267(8) 0.0004(6) -0.0037(6) 0.0059(6)
C18 0.0176(7) 0.0213(7) 0.0178(7) -0.0018(6) -0.0016(5) 0.0037(6)
C17 0.0224(8) 0.0268(8) 0.0133(7) 0.0035(6) -0.0018(6) 0.0021(6)
C15 0.0183(7) 0.0195(7) 0.0205(8) -0.0007(6) -0.0080(6) -0.0038(6)
C16 0.0183(7) 0.0234(8) 0.0197(8) 0.0017(6) -0.0019(6) -0.0070(6)
C12 0.0170(7) 0.0181(7) 0.0262(8) -0.0030(6) -0.0077(6) 0.0028(6)

loop_
_atom_type_symbol
_atom_type_description
_atom_type_scat_dispersion_real
_atom_type_scat_dispersion_imag
_atom_type_scat_source
C C 0.0033 0.0016 'International Tables Vol C Tables 4.2.6.8 and 6.1.1.4'
H H 0.0000 0.0000 'International Tables Vol C Tables 4.2.6.8 and 6.1.1.4'
N N 0.0061 0.0033 'International Tables Vol C Tables 4.2.6.8 and 6.1.1.4'
O O 0.0106 0.0060 'International Tables Vol C Tables 4.2.6.8 and 6.1.1.4'
Si Si 0.0817 0.0704 'International Tables Vol C Tables 4.2.6.8 and 6.1.1.4'
S S 0.1246 0.1234 'International Tables Vol C Tables 4.2.6.8 and 6.1.1.4'

loop_
_geom_angle_atom_site_label_1
_geom_angle_atom_site_label_2
_geom_angle_atom_site_label_3
_geom_angle
O1 S1 O2 119.40(7)
O1 S1 O3 111.28(6)
O2 S1 O3 106.16(6)
O1 S1 N1 109.62(6)
O2 S1 N1 108.74(6)
O3 S1 N1 99.80(6)
O4 Si C14 111.39(6)
O4 Si C15 111.85(6)
C14 Si C15 107.27(8)
O4 Si C19 102.46(6)
C14 Si C19 111.67(7)
C15 Si C19 112.27(7)
C3 O4 Si 129.47(9)
C20 O5 C5 109.18(10)
C20 N1 C4 112.01(11)
C20 N1 S1 119.71(9)
C4 N1 S1 127.12(9)
C1 O3 S1 118.07(9)
C5 C6 C7 111.81(11)
C5 C6 H6A 109.3
C7 C6 H6A 109.3
C5 C6 H6B 109.3
C7 C6 H6B 109.3
H6A C6 H6B 107.9
C1 C2 C3 115.10(11)
C1 C2 H2A 108.5
C3 C2 H2A 108.5
C1 C2 H2B 108.5
C3 C2 H2B 108.5
H2A C2 H2B 107.5
O6 C20 O5 124.10(13)
O6 C20 N1 127.14(13)
O5 C20 N1 108.75(11)
C8 C7 C6 114.75(12)
C8 C7 H7A 108.6
C6 C7 H7A 108.6
C8 C7 H7B 108.6
C6 C7 H7B 108.6
H7A C7 H7B 107.6
Si C14 H14A 109.5
Si C14 H14B 109.5
H14A C14 H14B 109.5
Si C14 H14C 109.5
H14A C14 H14C 109.5
H14B C14 H14C 109.5
N1 C4 C3 112.65(11)
N1 C4 C5 97.98(10)
C3 C4 C5 116.37(11)
N1 C4 H4 109.8
C3 C4 H4 109.8
C5 C4 H4 109.8
O4 C3 C2 111.89(11)
O4 C3 C4 107.88(10)
C2 C3 C4 111.77(11)
O4 C3 H3 108.4
C2 C3 H3 108.4
C4 C3 H3 108.4
C13 C8 C9 118.01(13)
C13 C8 C7 122.93(12)
C9 C8 C7 119.06(13)
C9 C10 C11 120.07(14)
C9 C10 H10 120.0
C11 C10 H10 120.0
C16 C19 C18 108.63(13)
C16 C19 C17 109.10(13)
C18 C19 C17 109.01(12)
C16 C19 Si 110.45(10)
C18 C19 Si 109.93(10)
C17 C19 Si 109.70(10)
O5 C5 C6 109.20(11)
O5 C5 C4 104.76(10)
C6 C5 C4 117.45(11)
O5 C5 H5 108.4
C6 C5 H5 108.4
C4 C5 H5 108.4
C12 C13 C8 120.82(13)
C12 C13 H13 119.6
C8 C13 H13 119.6
O3 C1 C2 110.32(11)
O3 C1 H1A 109.6
C2 C1 H1A 109.6
O3 C1 H1B 109.6
C2 C1 H1B 109.6
H1A C1 H1B 108.1
C10 C9 C8 121.25(14)
C10 C9 H9 119.4
C8 C9 H9 119.4
C10 C11 C12 119.31(14)
C10 C11 H11 120.3
C12 C11 H11 120.3
C19 C18 H18A 109.5
C19 C18 H18B 109.5
H18A C18 H18B 109.5
C19 C18 H18C 109.5
H18A C18 H18C 109.5
H18B C18 H18C 109.5
C19 C17 H17A 109.5
C19 C17 H17B 109.5
H17A C17 H17B 109.5
C19 C17 H17C 109.5
H17A C17 H17C 109.5
H17B C17 H17C 109.5
Si C15 H15A 109.5
Si C15 H15B 109.5
H15A C15 H15B 109.5
Si C15 H15C 109.5
H15A C15 H15C 109.5
H15B C15 H15C 109.5
C19 C16 H16A 109.5
C19 C16 H16B 109.5
H16A C16 H16B 109.5
C19 C16 H16C 109.5
H16A C16 H16C 109.5
H16B C16 H16C 109.5
C11 C12 C13 120.53(14)
C11 C12 H12 119.7
C13 C12 H12 119.7

loop_
_geom_bond_atom_site_label_1
_geom_bond_atom_site_label_2
_geom_bond_distance
S1 O1 1.4210(11)
S1 O2 1.4210(11)
S1 O3 1.5517(11)
S1 N1 1.6626(12)
Si O4 1.6630(11)
Si C14 1.8599(16)
Si C15 1.8610(16)
Si C19 1.8853(16)
O4 C3 1.4183(16)
O6 C20 1.2001(17)
O5 C20 1.3421(16)
O5 C5 1.4668(16)
N1 C20 1.3878(18)
N1 C4 1.4780(17)
O3 C1 1.4861(17)
C6 C5 1.5053(19)
C6 C7 1.5296(19)
C6 H6A 0.9700
C6 H6B 0.9700
C2 C1 1.5046(19)
C2 C3 1.5303(19)
C2 H2A 0.9700
C2 H2B 0.9700
C7 C8 1.5143(19)
C7 H7A 0.9700
C7 H7B 0.9700
C14 H14A 0.9600
C14 H14B 0.9600
C14 H14C 0.9600
C4 C3 1.5369(19)
C4 C5 1.5445(19)
C4 H4 0.9800
C3 H3 0.9800
C8 C13 1.391(2)
C8 C9 1.4016(19)
C10 C9 1.386(2)
C10 C11 1.388(2)
C10 H10 0.9300
C19 C16 1.533(2)
C19 C18 1.534(2)
C19 C17 1.539(2)
C5 H5 0.9800
C13 C12 1.390(2)
C13 H13 0.9300
C1 H1A 0.9700
C1 H1B 0.9700
C9 H9 0.9300
C11 C12 1.388(2)
C11 H11 0.9300
C18 H18A 0.9600
C18 H18B 0.9600
C18 H18C 0.9600
C17 H17A 0.9600
C17 H17B 0.9600
C17 H17C 0.9600
C15 H15A 0.9600
C15 H15B 0.9600
C15 H15C 0.9600
C16 H16A 0.9600
C16 H16B 0.9600
C16 H16C 0.9600
C12 H12 0.9300

loop_
_geom_torsion_atom_site_label_1
_geom_torsion_atom_site_label_2
_geom_torsion_atom_site_label_3
_geom_torsion_atom_site_label_4
_geom_torsion
C14 Si O4 C3 -68.43(12)
C15 Si O4 C3 51.60(13)
C19 Si O4 C3 172.05(11)
O1 S1 N1 C20 49.75(12)
O2 S1 N1 C20 -82.42(12)
O3 S1 N1 C20 166.67(11)
O1 S1 N1 C4 -116.89(12)
O2 S1 N1 C4 110.93(12)
O3 S1 N1 C4 0.02(12)
O1 S1 O3 C1 39.23(11)
O2 S1 O3 C1 170.64(9)
N1 S1 O3 C1 -76.43(10)
C5 O5 C20 O6 169.53(13)
C5 O5 C20 N1 -9.00(14)
C4 N1 C20 O6 171.82(14)
S1 N1 C20 O6 3.3(2)
C4 N1 C20 O5 -9.71(15)
S1 N1 C20 O5 -178.25(9)
C5 C6 C7 C8 179.51(11)
C20 N1 C4 C3 -100.75(13)
S1 N1 C4 C3 66.76(15)
C20 N1 C4 C5 22.24(14)
S1 N1 C4 C5 -170.25(10)
Si O4 C3 C2 -85.52(13)
Si O4 C3 C4 151.15(9)
C1 C2 C3 O4 -55.99(15)
C1 C2 C3 C4 65.12(15)
N1 C4 C3 O4 41.40(14)
C5 C4 C3 O4 -70.60(13)
N1 C4 C3 C2 -82.01(13)
C5 C4 C3 C2 165.98(11)
C6 C7 C8 C13 2.8(2)
C6 C7 C8 C9 -177.78(12)
O4 Si C19 C16 54.92(11)
C14 Si C19 C16 -64.41(12)
C15 Si C19 C16 175.08(10)
O4 Si C19 C18 -64.94(11)
C14 Si C19 C18 175.74(10)
C15 Si C19 C18 55.22(12)
O4 Si C19 C17 175.21(10)
C14 Si C19 C17 55.88(12)
C15 Si C19 C17 -64.64(12)
C20 O5 C5 C6 149.62(11)
C20 O5 C5 C4 23.00(14)
C7 C6 C5 O5 61.46(14)
C7 C6 C5 C4 -179.53(11)
N1 C4 C5 O5 -25.82(12)
C3 C4 C5 O5 94.42(13)
N1 C4 C5 C6 -147.15(12)
C3 C4 C5 C6 -26.92(16)
C9 C8 C13 C12 -0.9(2)
C7 C8 C13 C12 178.51(14)
S1 O3 C1 C2 98.53(12)
C3 C2 C1 O3 -65.04(15)
C11 C10 C9 C8 0.7(2)
C13 C8 C9 C10 0.3(2)
C7 C8 C9 C10 -179.17(13)
C9 C10 C11 C12 -1.0(2)
C10 C11 C12 C13 0.4(2)
C8 C13 C12 C11 0.6(2)
